data_4122709
loop_
_publ_author_name
'Khan, R Kashif M'
'Torker, Sebastian'
'Hoveyda, Amir H.'

_publ_section_title
;
 Reactivity and Selectivity Differences between Catecholate and
 Catechothiolate Ru Complexes. Implications Regarding Design of
 Stereoselective Olefin Metathesis Catalysts.
;
_journal_issue 41
_journal_name_full 'Journal of the American Chemical Society'
_journal_page_first 14337
_journal_paper_doi 10.1021/ja505961z
_journal_volume 136
_journal_year 2014
_chemical_formula_moiety 'C37 H38 F4 N2 O3 Ru'
_chemical_formula_sum 'C37 H38 F4 N2 O3 Ru'
_chemical_formula_weight 735.76
_chemical_name_systematic
;
 ?
;
_space_group_crystal_system triclinic
_space_group_IT_number 2
_space_group_name_Hall '-P 1'
_space_group_name_H-M_alt 'P -1'
_symmetry_space_group_name_Hall '-P 1'
_symmetry_space_group_name_H-M 'P -1'
_atom_sites_solution_hydrogens geom
_atom_sites_solution_primary direct
_atom_sites_solution_secondary difmap
_audit_creation_method SHELXL-2013
_cell_angle_alpha 92.947(6)
_cell_angle_beta 101.171(6)
_cell_angle_gamma 117.538(5)
_cell_formula_units_Z 2
_cell_length_a 10.272(2)
_cell_length_b 10.655(2)
_cell_length_c 17.385(4)
_cell_measurement_reflns_used 9240
_cell_measurement_temperature 100(2)
_cell_measurement_theta_max 68.24
_cell_measurement_theta_min 2.63
_cell_volume 1633.3(6)
_computing_cell_refinement 'SAINT (Bruker, 2013)'
_computing_data_collection 'APEX2 (Bruker, 2013)'
_computing_data_reduction 'SAINT (Bruker, 2013)'
_computing_molecular_graphics 'Bruker SHELXTL'
_computing_publication_material 'Bruker SHELXTL'
_computing_structure_refinement 'SHELXL-2013 (Sheldrick, 2013)'
_computing_structure_solution 'SHELXL-2013 (Sheldrick, 2013)'
_diffrn_ambient_temperature 100(2)
_diffrn_measured_fraction_theta_full 0.974
_diffrn_measured_fraction_theta_max 0.948
_diffrn_measurement_device_type 'Bruker Kappa DUO CCD diffractometer'
_diffrn_measurement_method '\f and \w scans'
_diffrn_radiation_monochromator mirrors
_diffrn_radiation_type CuK\a
_diffrn_radiation_wavelength 1.54178
_diffrn_reflns_av_R_equivalents 0.0236
_diffrn_reflns_av_unetI/netI 0.0160
_diffrn_reflns_Laue_measured_fraction_full 0.974
_diffrn_reflns_Laue_measured_fraction_max 0.948
_diffrn_reflns_limit_h_max 12
_diffrn_reflns_limit_h_min -9
_diffrn_reflns_limit_k_max 12
_diffrn_reflns_limit_k_min -12
_diffrn_reflns_limit_l_max 20
_diffrn_reflns_limit_l_min -20
_diffrn_reflns_number 31065
_diffrn_reflns_point_group_measured_fraction_full 0.974
_diffrn_reflns_point_group_measured_fraction_max 0.948
_diffrn_reflns_theta_full 66.500
_diffrn_reflns_theta_max 68.282
_diffrn_reflns_theta_min 2.625
_diffrn_source 'microfocus sealed tube'
_diffrn_source_type 'Incoatec I\uS'
_exptl_absorpt_coefficient_mu 4.421
_exptl_absorpt_correction_T_max 0.7531
_exptl_absorpt_correction_T_min 0.5606
_exptl_absorpt_correction_type multi-scan
_exptl_absorpt_process_details
;
Sheldrick, G.M. (2013). SADABS. Bruker AXS Inc. Madison, WI USA.
;
_exptl_crystal_colour brown
_exptl_crystal_density_diffrn 1.496
_exptl_crystal_density_meas ?
_exptl_crystal_density_method none
_exptl_crystal_description block
_exptl_crystal_F_000 756
_exptl_crystal_size_max 0.420
_exptl_crystal_size_mid 0.200
_exptl_crystal_size_min 0.120
_refine_diff_density_max 0.347
_refine_diff_density_min -0.426
_refine_diff_density_rms 0.051
_refine_ls_extinction_coef na
_refine_ls_extinction_method none
_refine_ls_goodness_of_fit_ref 1.053
_refine_ls_hydrogen_treatment constr
_refine_ls_matrix_type full
_refine_ls_number_parameters 432
_refine_ls_number_reflns 5668
_refine_ls_number_restraints 0
_refine_ls_restrained_S_all 1.053
_refine_ls_R_factor_all 0.0209
_refine_ls_R_factor_gt 0.0208
_refine_ls_shift/su_max 0.001
_refine_ls_shift/su_mean 0.000
_refine_ls_structure_factor_coef Fsqd
_refine_ls_weighting_details 'w=1/[\s^2^(Fo^2^)+(0.0169P)^2^+1.8451P] where P=(Fo^2^+2Fc^2^)/3'
_refine_ls_weighting_scheme calc
_refine_ls_wR_factor_gt 0.0508
_refine_ls_wR_factor_ref 0.0509
_reflns_Friedel_coverage 0.000
_reflns_number_gt 5639
_reflns_number_total 5668
_reflns_threshold_expression 'I > 2\s(I)'
_cod_data_source_file ja505961z_si_001.cif
_cod_data_source_block C37H38F4N2O3Ru
_cod_depositor_comments
;Adding full bibliography for 4122709--4122710.cif.

The following automatic conversions were performed:

'_exptl_crystal_density_meas' value 'not measured' was changed to '?'
- the value is perceived as not measured.

Automatic conversion script
Id: cif_fix_values 3008 2015-01-20 13:52:24Z robertas 
;
_cod_original_cell_volume 1633.2(6)
_cod_database_code 4122709
_shelx_space_group_comment
;
The symmetry employed for this shelxl refinement is uniquely defined
by the following loop, which should always be used as a source of
symmetry information in preference to the above space-group names.
They are only intended as comments.
;
_shelx_estimated_absorpt_t_min 0.258
_shelx_estimated_absorpt_t_max 0.619
_shelxl_version_number 2013-4

loop_
_space_group_symop_operation_xyz
'x, y, z'
'-x, -y, -z'

loop_
_atom_site_label
_atom_site_type_symbol
_atom_site_fract_x
_atom_site_fract_y
_atom_site_fract_z
_atom_site_U_iso_or_equiv
_atom_site_adp_type
_atom_site_occupancy
_atom_site_site_symmetry_order
_atom_site_calc_flag
_atom_site_refinement_flags_posn
_atom_site_refinement_flags_adp
Ru1 Ru 0.13406(2) 0.47912(2) 0.22851(2) 0.01068(5) Uani 1 1 d . .
F1 F 0.65718(12) 0.66342(11) 0.36053(7) 0.0240(2) Uani 1 1 d . .
F2 F 0.81802(13) 0.95287(12) 0.39943(7) 0.0302(3) Uani 1 1 d . .
F3 F 0.68442(13) 1.11766(11) 0.35469(7) 0.0265(3) Uani 1 1 d . .
F4 F 0.38973(12) 0.99175(11) 0.27428(7) 0.0218(2) Uani 1 1 d . .
O1 O 0.05633(13) 0.24753(12) 0.21068(7) 0.0132(2) Uani 1 1 d . .
O2 O 0.35246(13) 0.53154(12) 0.27576(7) 0.0140(2) Uani 1 1 d . .
O3 O 0.22227(14) 0.69383(12) 0.23456(7) 0.0152(3) Uani 1 1 d . .
N1 N -0.19388(17) 0.41329(16) 0.22790(8) 0.0141(3) Uani 1 1 d . .
N2 N -0.02615(17) 0.49786(16) 0.34139(8) 0.0155(3) Uani 1 1 d . .
C1 C -0.0477(2) 0.45994(17) 0.26313(10) 0.0122(3) Uani 1 1 d . .
C2 C -0.2816(2) 0.4198(2) 0.28454(11) 0.0215(4) Uani 1 1 d . .
H2A H -0.3685 0.3243 0.2829 0.026 Uiso 1 1 calc R U
H2B H -0.3194 0.4888 0.2731 0.026 Uiso 1 1 calc R U
C3 C -0.1658(2) 0.4705(2) 0.36491(10) 0.0173(4) Uani 1 1 d . .
H3A H -0.1556 0.5588 0.3931 0.021 Uiso 1 1 calc R U
H3B H -0.1936 0.3953 0.3991 0.021 Uiso 1 1 calc R U
C4 C -0.2600(2) 0.39197(19) 0.14446(10) 0.0153(4) Uani 1 1 d . .
C5 C -0.2295(2) 0.5122(2) 0.10669(11) 0.0182(4) Uani 1 1 d . .
C6 C -0.3015(2) 0.4889(2) 0.02656(11) 0.0218(4) Uani 1 1 d . .
H6 H -0.2808 0.5689 -0.0003 0.026 Uiso 1 1 calc R U
C7 C -0.4029(2) 0.3518(2) -0.01512(11) 0.0224(4) Uani 1 1 d . .
C8 C -0.4305(2) 0.2360(2) 0.02470(11) 0.0209(4) Uani 1 1 d . .
H8 H -0.4996 0.1420 -0.0033 0.025 Uiso 1 1 calc R U
C9 C -0.3601(2) 0.2531(2) 0.10459(11) 0.0170(4) Uani 1 1 d . .
C10 C -0.1234(2) 0.6623(2) 0.15108(12) 0.0231(4) Uani 1 1 d . .
H10A H -0.1622 0.6805 0.1952 0.035 Uiso 1 1 calc R U
H10B H -0.1164 0.7315 0.1149 0.035 Uiso 1 1 calc R U
H10C H -0.0228 0.6722 0.1719 0.035 Uiso 1 1 calc R U
C11 C -0.4798(3) 0.3300(3) -0.10197(12) 0.0333(5) Uani 1 1 d . .
H11A H -0.5661 0.2329 -0.1176 0.050 Uiso 1 1 calc R U
H11B H -0.4075 0.3428 -0.1343 0.050 Uiso 1 1 calc R U
H11C H -0.5155 0.4003 -0.1102 0.050 Uiso 1 1 calc R U
C12 C -0.3906(2) 0.1246(2) 0.14546(12) 0.0230(4) Uani 1 1 d . .
H12A H -0.2975 0.1422 0.1833 0.035 Uiso 1 1 calc R U
H12B H -0.4249 0.0400 0.1058 0.035 Uiso 1 1 calc R U
H12C H -0.4693 0.1080 0.1739 0.035 Uiso 1 1 calc R U
C13 C 0.1175(2) 0.55502(19) 0.39785(10) 0.0136(3) Uani 1 1 d . .
C14 C 0.1656(2) 0.46194(19) 0.43063(10) 0.0143(4) Uani 1 1 d . .
C15 C 0.3080(2) 0.52179(19) 0.48332(10) 0.0157(4) Uani 1 1 d . .
H15 H 0.3442 0.4601 0.5044 0.019 Uiso 1 1 calc R U
C16 C 0.3983(2) 0.6692(2) 0.50585(10) 0.0176(4) Uani 1 1 d . .
C17 C 0.3435(2) 0.75827(19) 0.47487(10) 0.0176(4) Uani 1 1 d . .
H17 H 0.4034 0.8591 0.4912 0.021 Uiso 1 1 calc R U
C18 C 0.2040(2) 0.70436(19) 0.42076(10) 0.0159(4) Uani 1 1 d . .
C19 C 0.0622(2) 0.30187(19) 0.41472(11) 0.0191(4) Uani 1 1 d . .
H19A H 0.1219 0.2531 0.4299 0.029 Uiso 1 1 calc R U
H19B H 0.0114 0.2710 0.3580 0.029 Uiso 1 1 calc R U
H19C H -0.0138 0.2775 0.4459 0.029 Uiso 1 1 calc R U
C20 C 0.5496(2) 0.7322(2) 0.56479(12) 0.0270(5) Uani 1 1 d . .
H20A H 0.6306 0.7767 0.5372 0.041 Uiso 1 1 calc R U
H20B H 0.5592 0.6560 0.5904 0.041 Uiso 1 1 calc R U
H20C H 0.5576 0.8048 0.6051 0.041 Uiso 1 1 calc R U
C21 C 0.1485(2) 0.8039(2) 0.38835(11) 0.0217(4) Uani 1 1 d . .
H21A H 0.0544 0.7835 0.4035 0.033 Uiso 1 1 calc R U
H21B H 0.1295 0.7896 0.3303 0.033 Uiso 1 1 calc R U
H21C H 0.2254 0.9034 0.4101 0.033 Uiso 1 1 calc R U
C22 C 0.0459(2) 0.43447(19) 0.12195(10) 0.0161(4) Uani 1 1 d . .
H22 H 0.0464 0.5071 0.0923 0.019 Uiso 1 1 calc R U
C23 C -0.0253(2) 0.28629(19) 0.08302(10) 0.0154(4) Uani 1 1 d . .
C24 C -0.1022(2) 0.2367(2) 0.00299(11) 0.0196(4) Uani 1 1 d . .
H24 H -0.1070 0.3027 -0.0307 0.024 Uiso 1 1 calc R U
C25 C -0.1715(2) 0.0923(2) -0.02769(11) 0.0219(4) Uani 1 1 d . .
H25 H -0.2227 0.0595 -0.0823 0.026 Uiso 1 1 calc R U
C26 C -0.1659(2) -0.0041(2) 0.02162(12) 0.0229(4) Uani 1 1 d . .
H26 H -0.2138 -0.1032 0.0004 0.027 Uiso 1 1 calc R U
C27 C -0.0909(2) 0.0421(2) 0.10184(11) 0.0202(4) Uani 1 1 d . .
H27 H -0.0884 -0.0245 0.1356 0.024 Uiso 1 1 calc R U
C28 C -0.0203(2) 0.18699(19) 0.13106(10) 0.0145(4) Uani 1 1 d . .
C29 C 0.1716(2) 0.20703(18) 0.24975(10) 0.0160(4) Uani 1 1 d . .
H29 H 0.2331 0.2784 0.2994 0.019 Uiso 1 1 calc R U
C30 C 0.0980(2) 0.06092(19) 0.27519(11) 0.0232(4) Uani 1 1 d . .
H30A H 0.0710 -0.0138 0.2307 0.035 Uiso 1 1 calc R U
H30B H 0.0063 0.0462 0.2914 0.035 Uiso 1 1 calc R U
H30C H 0.1690 0.0560 0.3200 0.035 Uiso 1 1 calc R U
C31 C 0.2790(2) 0.2228(2) 0.19835(12) 0.0220(4) Uani 1 1 d . .
H31A H 0.3587 0.2039 0.2267 0.033 Uiso 1 1 calc R U
H31B H 0.3248 0.3206 0.1861 0.033 Uiso 1 1 calc R U
H31C H 0.2234 0.1542 0.1488 0.033 Uiso 1 1 calc R U
C32 C 0.4380(2) 0.67479(18) 0.29499(10) 0.0138(4) Uani 1 1 d . .
C33 C 0.5882(2) 0.74243(19) 0.33686(11) 0.0167(4) Uani 1 1 d . .
C34 C 0.6719(2) 0.8904(2) 0.35756(11) 0.0198(4) Uani 1 1 d . .
C35 C 0.6042(2) 0.97258(19) 0.33564(11) 0.0187(4) Uani 1 1 d . .
C36 C 0.4541(2) 0.90743(18) 0.29398(10) 0.0158(4) Uani 1 1 d . .
C37 C 0.3681(2) 0.75955(18) 0.27314(10) 0.0141(4) Uani 1 1 d . .

loop_
_atom_site_aniso_label
_atom_site_aniso_U_11
_atom_site_aniso_U_22
_atom_site_aniso_U_33
_atom_site_aniso_U_23
_atom_site_aniso_U_13
_atom_site_aniso_U_12
Ru1 0.01143(8) 0.00844(7) 0.01202(7) 0.00110(5) 0.00214(5) 0.00501(5)
F1 0.0183(6) 0.0184(5) 0.0340(6) 0.0016(5) -0.0020(5) 0.0112(5)
F2 0.0162(6) 0.0203(6) 0.0406(7) -0.0027(5) -0.0058(5) 0.0032(5)
F3 0.0245(6) 0.0090(5) 0.0358(6) -0.0019(4) 0.0034(5) 0.0019(5)
F4 0.0247(6) 0.0119(5) 0.0316(6) 0.0048(4) 0.0067(5) 0.0110(5)
O1 0.0136(6) 0.0113(6) 0.0135(6) -0.0006(5) -0.0009(5) 0.0069(5)
O2 0.0139(6) 0.0092(6) 0.0178(6) 0.0005(5) 0.0019(5) 0.0056(5)
O3 0.0140(6) 0.0108(6) 0.0197(6) 0.0022(5) 0.0018(5) 0.0059(5)
N1 0.0124(7) 0.0173(7) 0.0118(7) -0.0002(6) 0.0013(6) 0.0073(6)
N2 0.0137(8) 0.0195(8) 0.0118(7) -0.0009(6) 0.0012(6) 0.0079(6)
C1 0.0156(9) 0.0067(8) 0.0134(8) 0.0014(6) 0.0001(7) 0.0058(7)
C2 0.0167(9) 0.0304(11) 0.0170(9) -0.0029(8) 0.0028(7) 0.0121(8)
C3 0.0153(9) 0.0209(9) 0.0150(9) 0.0001(7) 0.0042(7) 0.0083(8)
C4 0.0140(9) 0.0193(9) 0.0124(8) -0.0004(7) 0.0010(7) 0.0089(7)
C5 0.0165(9) 0.0198(9) 0.0184(9) -0.0001(7) 0.0001(7) 0.0109(8)
C6 0.0222(10) 0.0270(10) 0.0188(9) 0.0066(8) 0.0034(8) 0.0142(9)
C7 0.0181(10) 0.0344(11) 0.0142(9) -0.0001(8) 0.0010(7) 0.0138(9)
C8 0.0155(9) 0.0237(10) 0.0173(9) -0.0060(7) 0.0012(7) 0.0065(8)
C9 0.0134(9) 0.0202(9) 0.0173(9) -0.0008(7) 0.0034(7) 0.0085(8)
C10 0.0260(11) 0.0176(9) 0.0244(10) 0.0022(8) -0.0005(8) 0.0121(8)
C11 0.0306(12) 0.0478(14) 0.0152(10) 0.0011(9) -0.0003(9) 0.0164(11)
C12 0.0215(10) 0.0177(9) 0.0242(10) -0.0007(8) 0.0040(8) 0.0059(8)
C13 0.0132(9) 0.0168(9) 0.0090(8) -0.0002(6) 0.0015(7) 0.0066(7)
C14 0.0164(9) 0.0156(9) 0.0106(8) 0.0008(7) 0.0050(7) 0.0071(7)
C15 0.0176(9) 0.0207(9) 0.0119(8) 0.0025(7) 0.0039(7) 0.0116(8)
C16 0.0154(9) 0.0234(10) 0.0113(8) -0.0012(7) 0.0024(7) 0.0079(8)
C17 0.0184(9) 0.0139(9) 0.0151(8) -0.0014(7) 0.0042(7) 0.0036(7)
C18 0.0196(9) 0.0167(9) 0.0127(8) 0.0028(7) 0.0056(7) 0.0091(8)
C19 0.0208(10) 0.0153(9) 0.0188(9) 0.0020(7) 0.0031(7) 0.0076(8)
C20 0.0189(10) 0.0309(11) 0.0234(10) -0.0066(8) -0.0029(8) 0.0097(9)
C21 0.0278(11) 0.0172(9) 0.0212(9) 0.0035(7) 0.0053(8) 0.0119(8)
C22 0.0206(9) 0.0153(9) 0.0167(9) 0.0055(7) 0.0072(7) 0.0108(8)
C23 0.0158(9) 0.0166(9) 0.0160(9) 0.0015(7) 0.0059(7) 0.0088(7)
C24 0.0240(10) 0.0226(10) 0.0155(9) 0.0029(7) 0.0050(7) 0.0138(8)
C25 0.0211(10) 0.0256(10) 0.0158(9) -0.0038(8) -0.0013(7) 0.0117(8)
C26 0.0217(10) 0.0163(9) 0.0252(10) -0.0053(8) -0.0020(8) 0.0085(8)
C27 0.0196(10) 0.0144(9) 0.0228(10) 0.0008(7) -0.0012(8) 0.0077(8)
C28 0.0121(9) 0.0157(9) 0.0142(8) -0.0008(7) 0.0009(7) 0.0066(7)
C29 0.0163(9) 0.0133(8) 0.0173(9) 0.0007(7) -0.0039(7) 0.0095(7)
C30 0.0278(11) 0.0141(9) 0.0218(10) 0.0027(7) -0.0035(8) 0.0089(8)
C31 0.0187(10) 0.0183(9) 0.0274(10) -0.0027(8) 0.0009(8) 0.0101(8)
C32 0.0174(9) 0.0115(8) 0.0130(8) 0.0016(6) 0.0061(7) 0.0066(7)
C33 0.0173(9) 0.0155(9) 0.0188(9) 0.0021(7) 0.0029(7) 0.0096(8)
C34 0.0142(9) 0.0163(9) 0.0215(9) -0.0008(7) 0.0011(7) 0.0032(8)
C35 0.0208(10) 0.0089(8) 0.0214(9) -0.0007(7) 0.0058(8) 0.0031(7)
C36 0.0206(10) 0.0120(8) 0.0187(9) 0.0042(7) 0.0077(7) 0.0097(8)
C37 0.0172(9) 0.0134(8) 0.0123(8) 0.0019(7) 0.0052(7) 0.0074(7)

loop_
_atom_type_symbol
_atom_type_description
_atom_type_scat_dispersion_real
_atom_type_scat_dispersion_imag
_atom_type_scat_source
C C 0.0181 0.0091 'International Tables Vol C Tables 4.2.6.8 and 6.1.1.4'
F F 0.0727 0.0534 'International Tables Vol C Tables 4.2.6.8 and 6.1.1.4'
N N 0.0311 0.0180 'International Tables Vol C Tables 4.2.6.8 and 6.1.1.4'
O O 0.0492 0.0322 'International Tables Vol C Tables 4.2.6.8 and 6.1.1.4'
Ru Ru 0.0552 3.2960 'International Tables Vol C Tables 4.2.6.8 and 6.1.1.4'
H H 0.0000 0.0000 'International Tables Vol C Tables 4.2.6.8 and 6.1.1.4'

loop_
_geom_angle_atom_site_label_1
_geom_angle_atom_site_label_2
_geom_angle_atom_site_label_3
_geom_angle
C22 Ru1 C1 96.16(8)
C22 Ru1 O3 95.94(7)
C1 Ru1 O3 92.45(6)
C22 Ru1 O2 124.02(7)
C1 Ru1 O2 139.80(6)
O3 Ru1 O2 82.98(5)
C22 Ru1 O1 80.26(6)
C1 Ru1 O1 94.49(6)
O3 Ru1 O1 172.41(5)
O2 Ru1 O1 93.66(5)
C28 O1 C29 117.97(13)
C28 O1 Ru1 110.24(10)
C29 O1 Ru1 114.35(9)
C32 O2 Ru1 109.97(10)
C37 O3 Ru1 109.99(10)
C1 N1 C4 127.10(15)
C1 N1 C2 112.66(14)
C4 N1 C2 118.52(15)
C1 N2 C13 123.91(15)
C1 N2 C3 113.59(14)
C13 N2 C3 122.46(14)
N1 C1 N2 108.28(15)
N1 C1 Ru1 136.05(13)
N2 C1 Ru1 115.63(12)
N1 C2 C3 103.12(15)
N1 C2 H2A 111.1
C3 C2 H2A 111.1
N1 C2 H2B 111.1
C3 C2 H2B 111.1
H2A C2 H2B 109.1
N2 C3 C2 102.06(14)
N2 C3 H3A 111.4
C2 C3 H3A 111.4
N2 C3 H3B 111.4
C2 C3 H3B 111.4
H3A C3 H3B 109.2
C9 C4 C5 121.94(16)
C9 C4 N1 119.00(16)
C5 C4 N1 118.93(15)
C6 C5 C4 117.81(17)
C6 C5 C10 120.81(17)
C4 C5 C10 121.37(16)
C7 C6 C5 121.89(18)
C7 C6 H6 119.1
C5 C6 H6 119.1
C8 C7 C6 118.36(17)
C8 C7 C11 120.98(18)
C6 C7 C11 120.66(19)
C7 C8 C9 122.13(17)
C7 C8 H8 118.9
C9 C8 H8 118.9
C4 C9 C8 117.85(17)
C4 C9 C12 121.49(16)
C8 C9 C12 120.65(17)
C5 C10 H10A 109.5
C5 C10 H10B 109.5
H10A C10 H10B 109.5
C5 C10 H10C 109.5
H10A C10 H10C 109.5
H10B C10 H10C 109.5
C7 C11 H11A 109.5
C7 C11 H11B 109.5
H11A C11 H11B 109.5
C7 C11 H11C 109.5
H11A C11 H11C 109.5
H11B C11 H11C 109.5
C9 C12 H12A 109.5
C9 C12 H12B 109.5
H12A C12 H12B 109.5
C9 C12 H12C 109.5
H12A C12 H12C 109.5
H12B C12 H12C 109.5
C14 C13 C18 121.65(16)
C14 C13 N2 119.82(15)
C18 C13 N2 118.49(16)
C15 C14 C13 118.04(16)
C15 C14 C19 120.65(16)
C13 C14 C19 121.14(16)
C16 C15 C14 121.76(17)
C16 C15 H15 119.1
C14 C15 H15 119.1
C15 C16 C17 118.55(17)
C15 C16 C20 121.19(17)
C17 C16 C20 120.22(17)
C18 C17 C16 122.01(17)
C18 C17 H17 119.0
C16 C17 H17 119.0
C17 C18 C13 117.86(16)
C17 C18 C21 120.60(16)
C13 C18 C21 121.54(16)
C14 C19 H19A 109.5
C14 C19 H19B 109.5
H19A C19 H19B 109.5
C14 C19 H19C 109.5
H19A C19 H19C 109.5
H19B C19 H19C 109.5
C16 C20 H20A 109.5
C16 C20 H20B 109.5
H20A C20 H20B 109.5
C16 C20 H20C 109.5
H20A C20 H20C 109.5
H20B C20 H20C 109.5
C18 C21 H21A 109.5
C18 C21 H21B 109.5
H21A C21 H21B 109.5
C18 C21 H21C 109.5
H21A C21 H21C 109.5
H21B C21 H21C 109.5
C23 C22 Ru1 119.19(13)
C23 C22 H22 120.4
Ru1 C22 H22 120.4
C28 C23 C24 118.47(16)
C28 C23 C22 116.46(16)
C24 C23 C22 125.01(17)
C25 C24 C23 120.59(17)
C25 C24 H24 119.7
C23 C24 H24 119.7
C24 C25 C26 119.67(17)
C24 C25 H25 120.2
C26 C25 H25 120.2
C25 C26 C27 121.04(17)
C25 C26 H26 119.5
C27 C26 H26 119.5
C28 C27 C26 118.40(17)
C28 C27 H27 120.8
C26 C27 H27 120.8
C27 C28 C23 121.80(16)
C27 C28 O1 124.33(16)
C23 C28 O1 113.82(15)
O1 C29 C31 110.47(14)
O1 C29 C30 111.71(15)
C31 C29 C30 114.26(16)
O1 C29 H29 106.6
C31 C29 H29 106.6
C30 C29 H29 106.6
C29 C30 H30A 109.5
C29 C30 H30B 109.5
H30A C30 H30B 109.5
C29 C30 H30C 109.5
H30A C30 H30C 109.5
H30B C30 H30C 109.5
C29 C31 H31A 109.5
C29 C31 H31B 109.5
H31A C31 H31B 109.5
C29 C31 H31C 109.5
H31A C31 H31C 109.5
H31B C31 H31C 109.5
O2 C32 C33 123.46(16)
O2 C32 C37 117.71(16)
C33 C32 C37 118.80(16)
F1 C33 C32 120.07(16)
F1 C33 C34 118.02(16)
C32 C33 C34 121.89(17)
F2 C34 C35 120.49(16)
F2 C34 C33 120.30(17)
C35 C34 C33 119.21(17)
F3 C35 C34 120.20(17)
F3 C35 C36 119.83(17)
C34 C35 C36 119.97(16)
F4 C36 C35 118.50(15)
F4 C36 C37 119.76(16)
C35 C36 C37 121.73(17)
O3 C37 C36 122.95(16)
O3 C37 C32 118.66(15)
C36 C37 C32 118.39(17)

loop_
_geom_bond_atom_site_label_1
_geom_bond_atom_site_label_2
_geom_bond_distance
Ru1 C22 1.8274(18)
Ru1 C1 1.9962(18)
Ru1 O3 2.0217(12)
Ru1 O2 2.0247(13)
Ru1 O1 2.1968(12)
F1 C33 1.362(2)
F2 C34 1.352(2)
F3 C35 1.357(2)
F4 C36 1.362(2)
O1 C28 1.403(2)
O1 C29 1.497(2)
O2 C32 1.344(2)
O3 C37 1.333(2)
N1 C1 1.341(2)
N1 C4 1.435(2)
N1 C2 1.477(2)
N2 C1 1.344(2)
N2 C13 1.434(2)
N2 C3 1.471(2)
C2 C3 1.531(2)
C2 H2A 0.9900
C2 H2B 0.9900
C3 H3A 0.9900
C3 H3B 0.9900
C4 C9 1.393(3)
C4 C5 1.402(3)
C5 C6 1.394(3)
C5 C10 1.508(3)
C6 C7 1.391(3)
C6 H6 0.9500
C7 C8 1.387(3)
C7 C11 1.513(3)
C8 C9 1.396(3)
C8 H8 0.9500
C9 C12 1.505(3)
C10 H10A 0.9800
C10 H10B 0.9800
C10 H10C 0.9800
C11 H11A 0.9800
C11 H11B 0.9800
C11 H11C 0.9800
C12 H12A 0.9800
C12 H12B 0.9800
C12 H12C 0.9800
C13 C14 1.398(3)
C13 C18 1.404(3)
C14 C15 1.394(3)
C14 C19 1.509(2)
C15 C16 1.389(3)
C15 H15 0.9500
C16 C17 1.391(3)
C16 C20 1.505(3)
C17 C18 1.389(3)
C17 H17 0.9500
C18 C21 1.505(3)
C19 H19A 0.9800
C19 H19B 0.9800
C19 H19C 0.9800
C20 H20A 0.9800
C20 H20B 0.9800
C20 H20C 0.9800
C21 H21A 0.9800
C21 H21B 0.9800
C21 H21C 0.9800
C22 C23 1.455(2)
C22 H22 0.9500
C23 C28 1.394(3)
C23 C24 1.397(3)
C24 C25 1.383(3)
C24 H24 0.9500
C25 C26 1.386(3)
C25 H25 0.9500
C26 C27 1.394(3)
C26 H26 0.9500
C27 C28 1.382(3)
C27 H27 0.9500
C29 C31 1.507(3)
C29 C30 1.517(3)
C29 H29 1.0000
C30 H30A 0.9800
C30 H30B 0.9800
C30 H30C 0.9800
C31 H31A 0.9800
C31 H31B 0.9800
C31 H31C 0.9800
C32 C33 1.382(3)
C32 C37 1.416(3)
C33 C34 1.387(3)
C34 C35 1.375(3)
C35 C36 1.382(3)
C36 C37 1.387(2)

loop_
_geom_torsion_atom_site_label_1
_geom_torsion_atom_site_label_2
_geom_torsion_atom_site_label_3
_geom_torsion_atom_site_label_4
_geom_torsion
C4 N1 C1 N2 165.33(16)
C2 N1 C1 N2 0.6(2)
C4 N1 C1 Ru1 -17.0(3)
C2 N1 C1 Ru1 178.31(14)
C13 N2 C1 N1 -178.99(15)
C3 N2 C1 N1 3.1(2)
C13 N2 C1 Ru1 2.8(2)
C3 N2 C1 Ru1 -175.13(11)
C1 N1 C2 C3 -3.7(2)
C4 N1 C2 C3 -169.88(15)
C1 N2 C3 C2 -5.2(2)
C13 N2 C3 C2 176.85(16)
N1 C2 C3 N2 4.95(18)
C1 N1 C4 C9 112.9(2)
C2 N1 C4 C9 -83.2(2)
C1 N1 C4 C5 -71.2(2)
C2 N1 C4 C5 92.7(2)
C9 C4 C5 C6 -0.8(3)
N1 C4 C5 C6 -176.63(16)
C9 C4 C5 C10 178.62(17)
N1 C4 C5 C10 2.8(3)
C4 C5 C6 C7 1.2(3)
C10 C5 C6 C7 -178.24(18)
C5 C6 C7 C8 -0.8(3)
C5 C6 C7 C11 179.75(19)
C6 C7 C8 C9 0.0(3)
C11 C7 C8 C9 179.45(19)
C5 C4 C9 C8 0.1(3)
N1 C4 C9 C8 175.88(16)
C5 C4 C9 C12 179.23(18)
N1 C4 C9 C12 -4.9(3)
C7 C8 C9 C4 0.4(3)
C7 C8 C9 C12 -178.82(18)
C1 N2 C13 C14 -84.7(2)
C3 N2 C13 C14 93.1(2)
C1 N2 C13 C18 97.5(2)
C3 N2 C13 C18 -84.8(2)
C18 C13 C14 C15 -4.3(3)
N2 C13 C14 C15 177.98(15)
C18 C13 C14 C19 171.00(16)
N2 C13 C14 C19 -6.8(2)
C13 C14 C15 C16 2.6(3)
C19 C14 C15 C16 -172.63(16)
C14 C15 C16 C17 0.3(3)
C14 C15 C16 C20 178.04(17)
C15 C16 C17 C18 -1.8(3)
C20 C16 C17 C18 -179.58(17)
C16 C17 C18 C13 0.3(3)
C16 C17 C18 C21 -179.89(17)
C14 C13 C18 C17 2.8(3)
N2 C13 C18 C17 -179.38(16)
C14 C13 C18 C21 -176.99(17)
N2 C13 C18 C21 0.8(3)
C1 Ru1 C22 C23 -92.69(15)
O3 Ru1 C22 C23 174.18(14)
O2 Ru1 C22 C23 88.66(15)
O1 Ru1 C22 C23 0.82(14)
Ru1 C22 C23 C28 -0.2(2)
Ru1 C22 C23 C24 177.05(15)
C28 C23 C24 C25 -0.1(3)
C22 C23 C24 C25 -177.30(18)
C23 C24 C25 C26 0.7(3)
C24 C25 C26 C27 -0.2(3)
C25 C26 C27 C28 -0.8(3)
C26 C27 C28 C23 1.4(3)
C26 C27 C28 O1 178.65(17)
C24 C23 C28 C27 -1.0(3)
C22 C23 C28 C27 176.47(17)
C24 C23 C28 O1 -178.46(16)
C22 C23 C28 O1 -1.0(2)
C29 O1 C28 C27 50.2(2)
Ru1 O1 C28 C27 -175.87(15)
C29 O1 C28 C23 -132.34(16)
Ru1 O1 C28 C23 1.56(18)
C28 O1 C29 C31 49.37(19)
Ru1 O1 C29 C31 -82.72(14)
C28 O1 C29 C30 -79.00(19)
Ru1 O1 C29 C30 148.91(12)
Ru1 O2 C32 C33 172.15(14)
Ru1 O2 C32 C37 -5.72(18)
O2 C32 C33 F1 0.4(3)
C37 C32 C33 F1 178.21(15)
O2 C32 C33 C34 -178.21(16)
C37 C32 C33 C34 -0.4(3)
F1 C33 C34 F2 0.5(3)
C32 C33 C34 F2 179.14(17)
F1 C33 C34 C35 -178.85(17)
C32 C33 C34 C35 -0.2(3)
F2 C34 C35 F3 1.2(3)
C33 C34 C35 F3 -179.45(16)
F2 C34 C35 C36 -178.93(17)
C33 C34 C35 C36 0.5(3)
F3 C35 C36 F4 -1.1(3)
C34 C35 C36 F4 178.96(16)
F3 C35 C36 C37 179.85(16)
C34 C35 C36 C37 0.0(3)
Ru1 O3 C37 C36 -172.80(14)
Ru1 O3 C37 C32 6.20(19)
F4 C36 C37 O3 -0.5(3)
C35 C36 C37 O3 178.45(16)
F4 C36 C37 C32 -179.55(15)
C35 C36 C37 C32 -0.6(3)
O2 C32 C37 O3 -0.3(2)
C33 C32 C37 O3 -178.30(15)
O2 C32 C37 C36 178.72(15)
C33 C32 C37 C36 0.7(3)
